data_7706109
loop_
_publ_author_name
'Cica\<c-Hudi, Mario'
'Feil, Christoph M.'
'Birchall, Nicholas'
'Nieger, Martin'
'Gudat, Dietrich'

_publ_section_title
;
 Proton transfer vs. oligophosphine formation by P-C/P-H \s-bond
 metathesis: decoding the competing Br\/onsted and Lewis type reactivities
 of imidazolio-phosphines.
;
_journal_issue 47
_journal_name_full 'Dalton transactions (Cambridge, England : 2003)'
_journal_page_first 17401
_journal_page_last 17413
_journal_paper_doi 10.1039/d0dt03633a
_journal_volume 49
_journal_year 2020
_chemical_formula_moiety 'C9 H18 N2 P, I'
_chemical_formula_sum 'C9 H18 I N2 P'
_chemical_formula_weight 312.12
_space_group_crystal_system monoclinic
_space_group_IT_number 11
_space_group_name_Hall '-P 2yb'
_space_group_name_H-M_alt 'P 1 21/m 1'
_atom_sites_solution_hydrogens difmap
_atom_sites_solution_primary direct
_atom_sites_solution_secondary difmap
_audit_creation_method SHELXL-2014/7
_audit_update_record
;
2020-03-23 deposited with the CCDC.	2020-11-09 downloaded from the CCDC.
;
_cell_angle_alpha 90
_cell_angle_beta 115.069(3)
_cell_angle_gamma 90
_cell_formula_units_Z 2
_cell_length_a 9.2450(5)
_cell_length_b 7.4965(4)
_cell_length_c 10.4442(6)
_cell_measurement_reflns_used 2559
_cell_measurement_temperature 130(2)
_cell_measurement_theta_max 33.265
_cell_measurement_theta_min 2.153
_cell_volume 655.65(6)
_computing_cell_refinement 'Bruker ApexII Software Suite, 2008'
_computing_data_collection 'Bruker ApexII Software Suite, 2008'
_computing_data_reduction 'Bruker ApexII Software Suite, 2008'
_computing_molecular_graphics 'SHELXS plus XP (Sheldrick, 1991)'
_computing_structure_refinement 'SHELXL-2014/7 (Sheldrick, 2014)'
_computing_structure_solution 'SHELXS (Sheldrick, 2008)'
_diffrn_ambient_temperature 130(2)
_diffrn_measured_fraction_theta_full 1.000
_diffrn_measured_fraction_theta_max 0.995
_diffrn_measurement_device_type 'Bruker Kappa ApexII Duo'
_diffrn_measurement_method 'Omega and phi scans'
_diffrn_radiation_type MoK\a
_diffrn_radiation_wavelength 0.71073
_diffrn_reflns_av_R_equivalents 0.0253
_diffrn_reflns_av_unetI/netI 0.0145
_diffrn_reflns_Laue_measured_fraction_full 1.000
_diffrn_reflns_Laue_measured_fraction_max 0.995
_diffrn_reflns_limit_h_max 14
_diffrn_reflns_limit_h_min -14
_diffrn_reflns_limit_k_max 11
_diffrn_reflns_limit_k_min -11
_diffrn_reflns_limit_l_max 16
_diffrn_reflns_limit_l_min -16
_diffrn_reflns_number 17628
_diffrn_reflns_point_group_measured_fraction_full 1.000
_diffrn_reflns_point_group_measured_fraction_max 0.995
_diffrn_reflns_theta_full 25.242
_diffrn_reflns_theta_max 33.265
_diffrn_reflns_theta_min 2.153
_diffrn_source 'fine-focus sealed tube'
_exptl_absorpt_coefficient_mu 2.530
_exptl_absorpt_correction_T_max 0.3096
_exptl_absorpt_correction_T_min 0.1110
_exptl_absorpt_correction_type numerical
_exptl_absorpt_process_details 'BLESSING 1995'
_exptl_crystal_colour light-yellow
_exptl_crystal_density_diffrn 1.581
_exptl_crystal_description prism
_exptl_crystal_F_000 308
_exptl_crystal_size_max 0.635
_exptl_crystal_size_mid 0.512
_exptl_crystal_size_min 0.280
_refine_diff_density_max 0.787
_refine_diff_density_min -0.907
_refine_diff_density_rms 0.095
_refine_ls_extinction_coef 0.0374(14)
_refine_ls_extinction_expression Fc^*^=kFc[1+0.001xFc^2^\l^3^/sin(2\q)]^-1/4^
_refine_ls_extinction_method 'SHELXL-2014/7 (Sheldrick 2014)'
_refine_ls_goodness_of_fit_ref 1.188
_refine_ls_hydrogen_treatment mixed
_refine_ls_matrix_type full
_refine_ls_number_parameters 77
_refine_ls_number_reflns 2681
_refine_ls_number_restraints 0
_refine_ls_restrained_S_all 1.188
_refine_ls_R_factor_all 0.0210
_refine_ls_R_factor_gt 0.0194
_refine_ls_shift/su_max 0.002
_refine_ls_shift/su_mean 0.000
_refine_ls_structure_factor_coef Fsqd
_refine_ls_weighting_details 'w=1/[\s^2^(Fo^2^)+(0.0235P)^2^+0.2339P] where P=(Fo^2^+2Fc^2^)/3'
_refine_ls_weighting_scheme calc
_refine_ls_wR_factor_gt 0.0483
_refine_ls_wR_factor_ref 0.0496
_reflns_Friedel_coverage 0.000
_reflns_number_gt 2559
_reflns_number_total 2681
_reflns_threshold_expression 'I > 2\s(I)'
_cod_data_source_file d0dt03633a2.cif
_cod_data_source_block g477_mn
_cod_original_sg_symbol_H-M 'P 21/m'
_cod_database_code 7706109
_shelx_shelxl_version_number 2014/7
_shelx_space_group_comment
;
The symmetry employed for this shelxl refinement is uniquely defined
by the following loop, which should always be used as a source of
symmetry information in preference to the above space-group names.
They are only intended as comments.
;
_shelx_estimated_absorpt_t_min 0.296
_shelx_estimated_absorpt_t_max 0.538

loop_
_space_group_symop_operation_xyz
'x, y, z'
'-x, y+1/2, -z'
'-x, -y, -z'
'x, -y-1/2, z'

loop_
_atom_site_label
_atom_site_type_symbol
_atom_site_fract_x
_atom_site_fract_y
_atom_site_fract_z
_atom_site_U_iso_or_equiv
_atom_site_adp_type
_atom_site_occupancy
_atom_site_site_symmetry_order
_atom_site_calc_flag
_atom_site_refinement_flags_posn
_atom_site_refinement_flags_adp
_atom_site_refinement_flags_occupancy
_atom_site_disorder_assembly
_atom_site_disorder_group
P1 P 1.03094(5) 0.7500 0.82083(5) 0.02286(9) Uani 1 2 d S T P . .
H1 H 1.031(2) 0.619(3) 0.902(2) 0.034 Uiso 1 1 d . U . . .
C1 C 0.81547(19) 0.7500 0.71390(16) 0.0174(2) Uani 1 2 d S T P . .
N1 N 0.74580(16) 0.7500 0.57149(14) 0.0181(2) Uani 1 2 d S T P . .
N2 N 0.69774(16) 0.7500 0.75722(14) 0.0196(2) Uani 1 2 d S T P . .
C2 C 0.58273(19) 0.7500 0.52487(17) 0.0222(3) Uani 1 2 d S T P . .
H2 H 0.5057 0.7500 0.4292 0.027 Uiso 1 2 calc R U P . .
C3 C 0.5523(2) 0.7500 0.64072(18) 0.0234(3) Uani 1 2 d S T P . .
H3 H 0.4500 0.7500 0.6416 0.028 Uiso 1 2 calc R U P . .
C4 C 0.8286(2) 0.7500 0.47709(16) 0.0202(3) Uani 1 2 d S T P . .
H4 H 0.9463 0.7500 0.5375 0.024 Uiso 1 2 calc R U P . .
C5 C 0.78715(19) 0.5812(2) 0.38849(15) 0.0299(3) Uani 1 1 d . . . . .
H5A H 0.8421 0.5817 0.3263 0.045 Uiso 1 1 calc R U . . .
H5B H 0.8211 0.4769 0.4508 0.045 Uiso 1 1 calc R U . . .
H5C H 0.6715 0.5760 0.3312 0.045 Uiso 1 1 calc R U . . .
C6 C 0.7183(2) 0.7500 0.90543(18) 0.0255(3) Uani 1 2 d S T P . .
H6 H 0.8353 0.7500 0.9682 0.031 Uiso 1 2 calc R U P . .
C7 C 0.6467(2) 0.5809(3) 0.93479(16) 0.0371(3) Uani 1 1 d . . . . .
H7A H 0.6606 0.5814 1.0332 0.056 Uiso 1 1 calc R U . . .
H7B H 0.5327 0.5756 0.8714 0.056 Uiso 1 1 calc R U . . .
H7C H 0.7009 0.4766 0.9187 0.056 Uiso 1 1 calc R U . . .
I1 I 0.86010(2) 0.2500 0.73553(2) 0.02437(5) Uani 1 2 d S T P . .

loop_
_atom_site_aniso_label
_atom_site_aniso_U_11
_atom_site_aniso_U_22
_atom_site_aniso_U_33
_atom_site_aniso_U_23
_atom_site_aniso_U_13
_atom_site_aniso_U_12
P1 0.01547(16) 0.0322(2) 0.01832(17) 0.000 0.00464(14) 0.000
C1 0.0168(6) 0.0188(6) 0.0163(6) 0.000 0.0067(5) 0.000
N1 0.0172(5) 0.0217(6) 0.0151(5) 0.000 0.0065(4) 0.000
N2 0.0162(5) 0.0263(7) 0.0165(5) 0.000 0.0070(4) 0.000
C2 0.0166(6) 0.0299(8) 0.0174(6) 0.000 0.0045(5) 0.000
C3 0.0155(6) 0.0332(9) 0.0198(7) 0.000 0.0059(5) 0.000
C4 0.0220(7) 0.0240(7) 0.0158(6) 0.000 0.0093(5) 0.000
C5 0.0393(7) 0.0279(6) 0.0274(6) -0.0072(5) 0.0188(5) -0.0032(5)
C6 0.0217(7) 0.0408(10) 0.0156(6) 0.000 0.0096(5) 0.000
C7 0.0442(8) 0.0437(9) 0.0277(6) 0.0095(6) 0.0196(6) -0.0013(7)
I1 0.02415(7) 0.02360(7) 0.02291(6) 0.000 0.00759(4) 0.000

loop_
_atom_type_symbol
_atom_type_description
_atom_type_scat_dispersion_real
_atom_type_scat_dispersion_imag
_atom_type_scat_source
C C 0.0033 0.0016 'International Tables Vol C Tables 4.2.6.8 and 6.1.1.4'
H H 0.0000 0.0000 'International Tables Vol C Tables 4.2.6.8 and 6.1.1.4'
N N 0.0061 0.0033 'International Tables Vol C Tables 4.2.6.8 and 6.1.1.4'
P P 0.1023 0.0942 'International Tables Vol C Tables 4.2.6.8 and 6.1.1.4'
I I -0.4742 1.8119 'International Tables Vol C Tables 4.2.6.8 and 6.1.1.4'

loop_
_geom_angle_atom_site_label_1
_geom_angle_atom_site_label_2
_geom_angle_atom_site_label_3
_geom_angle
_geom_angle_site_symmetry_1
_geom_angle_site_symmetry_3
_geom_angle_publ_flag
C1 P1 H1 95.7(9) . . ?
N2 C1 N1 107.16(14) . . ?
N2 C1 P1 128.59(12) . . ?
N1 C1 P1 124.25(12) . . ?
C1 N1 C2 109.31(13) . . ?
C1 N1 C4 126.45(13) . . ?
C2 N1 C4 124.24(13) . . ?
C1 N2 C3 109.20(14) . . ?
C1 N2 C6 126.14(14) . . ?
C3 N2 C6 124.67(14) . . ?
C3 C2 N1 107.20(14) . . ?
C3 C2 H2 126.4 . . ?
N1 C2 H2 126.4 . . ?
C2 C3 N2 107.14(14) . . ?
C2 C3 H3 126.4 . . ?
N2 C3 H3 126.4 . . ?
N1 C4 C5 109.71(9) . 4_575 ?
N1 C4 C5 109.71(9) . . ?
C5 C4 C5 112.96(15) 4_575 . ?
N1 C4 H4 108.1 . . ?
C5 C4 H4 108.1 4_575 . ?
C5 C4 H4 108.1 . . ?
C4 C5 H5A 109.5 . . ?
C4 C5 H5B 109.5 . . ?
H5A C5 H5B 109.5 . . ?
C4 C5 H5C 109.5 . . ?
H5A C5 H5C 109.5 . . ?
H5B C5 H5C 109.5 . . ?
N2 C6 C7 109.73(10) . 4_575 ?
N2 C6 C7 109.73(10) . . ?
C7 C6 C7 113.04(17) 4_575 . ?
N2 C6 H6 108.1 . . ?
C7 C6 H6 108.1 4_575 . ?
C7 C6 H6 108.1 . . ?
C6 C7 H7A 109.5 . . ?
C6 C7 H7B 109.5 . . ?
H7A C7 H7B 109.5 . . ?
C6 C7 H7C 109.5 . . ?
H7A C7 H7C 109.5 . . ?
H7B C7 H7C 109.5 . . ?

loop_
_geom_bond_atom_site_label_1
_geom_bond_atom_site_label_2
_geom_bond_distance
_geom_bond_site_symmetry_2
_geom_bond_publ_flag
P1 C1 1.8249(16) . ?
P1 H1 1.30(2) . ?
C1 N2 1.344(2) . ?
C1 N1 1.347(2) . ?
N1 C2 1.374(2) . ?
N1 C4 1.482(2) . ?
N2 C3 1.379(2) . ?
N2 C6 1.478(2) . ?
C2 C3 1.353(2) . ?
C2 H2 0.9500 . ?
C3 H3 0.9500 . ?
C4 C5 1.5179(16) 4_575 ?
C4 C5 1.5179(16) . ?
C4 H4 1.0000 . ?
C5 H5A 0.9800 . ?
C5 H5B 0.9800 . ?
C5 H5C 0.9800 . ?
C6 C7 1.5199(19) 4_575 ?
C6 C7 1.5199(19) . ?
C6 H6 1.0000 . ?
C7 H7A 0.9800 . ?
C7 H7B 0.9800 . ?
C7 H7C 0.9800 . ?

loop_
_geom_hbond_atom_site_label_D
_geom_hbond_atom_site_label_H
_geom_hbond_atom_site_label_A
_geom_hbond_distance_DH
_geom_hbond_distance_HA
_geom_hbond_distance_DA
_geom_hbond_angle_DHA
_geom_hbond_site_symmetry_A
P1 H1 I1 1.30(2) 3.30(2) 4.0181(2) 114.8(11) .
C2 H2 I1 0.95 3.08 3.8369(16) 138.1 3_666
C5 H5B I1 0.98 3.31 4.2053(15) 152.7 .
C6 H6 I1 1.00 3.18 4.1073(18) 154.7 3_767

loop_
_geom_torsion_atom_site_label_1
_geom_torsion_atom_site_label_2
_geom_torsion_atom_site_label_3
_geom_torsion_atom_site_label_4
_geom_torsion
_geom_torsion_site_symmetry_1
_geom_torsion_site_symmetry_2
_geom_torsion_site_symmetry_3
_geom_torsion_site_symmetry_4
_geom_torsion_publ_flag
N2 C1 N1 C2 0.000(1) . . . . ?
P1 C1 N1 C2 180.000(1) . . . . ?
N2 C1 N1 C4 180.000(1) . . . . ?
P1 C1 N1 C4 0.000(1) . . . . ?
N1 C1 N2 C3 0.000(1) . . . . ?
P1 C1 N2 C3 180.000(1) . . . . ?
N1 C1 N2 C6 180.000(1) . . . . ?
P1 C1 N2 C6 0.000(1) . . . . ?
C1 N1 C2 C3 0.000(1) . . . . ?
C4 N1 C2 C3 180.000(0) . . . . ?
N1 C2 C3 N2 0.000(1) . . . . ?
C1 N2 C3 C2 0.000(1) . . . . ?
C6 N2 C3 C2 180.000(1) . . . . ?
C1 N1 C4 C5 -117.68(10) . . . 4_575 ?
C2 N1 C4 C5 62.32(10) . . . 4_575 ?
C1 N1 C4 C5 117.68(10) . . . . ?
C2 N1 C4 C5 -62.32(10) . . . . ?
C1 N2 C6 C7 117.61(11) . . . 4_575 ?
C3 N2 C6 C7 -62.39(11) . . . 4_575 ?
C1 N2 C6 C7 -117.61(11) . . . . ?
C3 N2 C6 C7 62.39(11) . . . . ?
